data_7223360
loop_
_publ_author_name
'Barros, Wdeson P.'
'Luisa Calatayud, M.'
'Lloret, Francesc'
'Julve, Miguel'
'Marino, Nadia'
'De Munno, Giovanni'
'Stumpf, Humberto O.'
'Ruiz-Garc\'ia, Rafael'
'Castro, Isabel'

_publ_section_title
;
 Self-assembly, binding ability and magnetic properties of dicopper(ii)
 pyrazolenophanes
;
_journal_issue 3
_journal_name_full CrystEngComm
_journal_page_first 437
_journal_paper_doi 10.1039/C5CE02058A
_journal_volume 18
_journal_year 2016
_chemical_formula_sum 'C90 H82 Cl6 Cu6 N24 O32'
_chemical_formula_weight 2605.73
_chemical_name_systematic
;
 ?
;
_space_group_crystal_system orthorhombic
_space_group_IT_number 62
_space_group_name_Hall '-P 2ac 2n'
_space_group_name_H-M_alt 'P n m a'
_symmetry_space_group_name_Hall '-P 2ac 2n'
_symmetry_space_group_name_H-M 'P n m a'
_atom_sites_solution_hydrogens mixed
_audit_creation_method SHELXL-2013
_audit_update_record
;
2015-06-16 deposited with the CCDC.
2015-11-27 downloaded from the CCDC.
;
_cell_angle_alpha 90
_cell_angle_beta 90
_cell_angle_gamma 90
_cell_formula_units_Z 4
_cell_length_a 12.6355(4)
_cell_length_b 41.3258(13)
_cell_length_c 20.8981(7)
_cell_measurement_temperature 296(2)
_cell_volume 10912.4(6)
_computing_structure_refinement 'SHELXL-2013 (Sheldrick, 2013)'
_diffrn_ambient_temperature 296(2)
_diffrn_measured_fraction_theta_full 0.876
_diffrn_measured_fraction_theta_max 0.996
_diffrn_radiation_type MoK\a
_diffrn_radiation_wavelength 0.71073
_diffrn_reflns_av_R_equivalents 0.0525
_diffrn_reflns_av_unetI/netI 0.0278
_diffrn_reflns_laue_measured_fraction_full 0.876
_diffrn_reflns_laue_measured_fraction_max 0.996
_diffrn_reflns_limit_h_max 14
_diffrn_reflns_limit_h_min -14
_diffrn_reflns_limit_k_max 47
_diffrn_reflns_limit_k_min -46
_diffrn_reflns_limit_l_max 23
_diffrn_reflns_limit_l_min -23
_diffrn_reflns_number 137264
_diffrn_reflns_point_group_measured_fraction_full 0.876
_diffrn_reflns_point_group_measured_fraction_max 0.996
_diffrn_reflns_theta_full 25.242
_diffrn_reflns_theta_max 24.108
_diffrn_reflns_theta_min 1.771
_exptl_absorpt_coefficient_mu 1.384
_exptl_crystal_density_diffrn 1.586
_exptl_crystal_F_000 5288
_exptl_crystal_size_max 0.300
_exptl_crystal_size_mid 0.150
_exptl_crystal_size_min 0.040
_refine_diff_density_max 0.635
_refine_diff_density_min -0.674
_refine_diff_density_rms 0.096
_refine_ls_extinction_method none
_refine_ls_goodness_of_fit_ref 1.077
_refine_ls_hydrogen_treatment mixed
_refine_ls_matrix_type full
_refine_ls_number_parameters 720
_refine_ls_number_reflns 8781
_refine_ls_number_restraints 569
_refine_ls_restrained_S_all 1.158
_refine_ls_R_factor_all 0.0808
_refine_ls_R_factor_gt 0.0503
_refine_ls_shift/su_max 0.001
_refine_ls_shift/su_mean 0.000
_refine_ls_structure_factor_coef Fsqd
_refine_ls_weighting_details 'w=1/[\s^2^(Fo^2^)+(0.0884P)^2^+12.5028P] where P=(Fo^2^+2Fc^2^)/3'
_refine_ls_weighting_scheme calc
_refine_ls_wR_factor_gt 0.1401
_refine_ls_wR_factor_ref 0.1658
_reflns_Friedel_coverage 0.000
_reflns_number_gt 6239
_reflns_number_total 8781
_reflns_threshold_expression 'I > 2\s(I)'
_cod_data_source_file c5ce02058a2.cif
_cod_data_source_block COMP2a
_cod_depositor_comments 'Adding full bibliography for 7223359--7223362.cif.'
_cod_database_code 7223360
_shelx_space_group_comment
;
The symmetry employed for this shelxl refinement is uniquely defined
by the following loop, which should always be used as a source of
symmetry information in preference to the above space-group names.
They are only intended as comments.
;
_shelx_estimated_absorpt_t_min 0.682
_shelx_estimated_absorpt_t_max 0.947
_shelxl_version_number 2013-4

loop_
_space_group_symop_operation_xyz
'x, y, z'
'-x+1/2, -y, z+1/2'
'-x, y+1/2, -z'
'x+1/2, -y+1/2, -z+1/2'
'-x, -y, -z'
'x-1/2, y, -z-1/2'
'x, -y-1/2, z'
'-x-1/2, y-1/2, z-1/2'

loop_
_atom_site_label
_atom_site_type_symbol
_atom_site_fract_x
_atom_site_fract_y
_atom_site_fract_z
_atom_site_U_iso_or_equiv
_atom_site_adp_type
_atom_site_occupancy
_atom_site_site_symmetry_order
_atom_site_calc_flag
_atom_site_refinement_flags_posn
_atom_site_refinement_flags_adp
_atom_site_refinement_flags_occupancy
_atom_site_disorder_assembly
_atom_site_disorder_group
Cu1 Cu 0.73469(5) 0.07583(2) 0.49082(3) 0.05141(19) Uani 1 1 d . . . . .
Cu2 Cu 0.71250(6) 0.14009(2) 0.58819(3) 0.0709(2) Uani 1 1 d . . . . .
O1W O 0.8354(3) 0.09394(9) 0.58016(17) 0.0599(9) Uani 1 1 d D . . . .
H1WA H 0.9060(17) 0.1009(13) 0.573(2) 0.090 Uiso 1 1 d D U . . .
H1WB H 0.848(4) 0.0832(13) 0.6199(15) 0.090 Uiso 1 1 d D U . . .
N1 N 0.8574(3) 0.05934(9) 0.43634(19) 0.0511(10) Uani 1 1 d . . . . .
N2 N 0.7360(3) 0.02890(10) 0.5199(2) 0.0541(10) Uani 1 1 d . . . . .
C1 C 0.9202(4) 0.07497(14) 0.3961(3) 0.0656(15) Uani 1 1 d . . . . .
H1 H 0.9148 0.0974 0.3936 0.079 Uiso 1 1 calc R U . . .
C2 C 0.9940(5) 0.05926(16) 0.3573(3) 0.0799(18) Uani 1 1 d . . . . .
H2 H 1.0348 0.0710 0.3285 0.096 Uiso 1 1 calc R U . . .
C3 C 1.0058(5) 0.02672(16) 0.3621(3) 0.0777(17) Uani 1 1 d . . . . .
H3 H 1.0554 0.0161 0.3368 0.093 Uiso 1 1 calc R U . . .
C4 C 0.9438(5) 0.00948(14) 0.4046(3) 0.0652(14) Uani 1 1 d . . . . .
C5 C 0.9510(6) -0.02469(16) 0.4154(3) 0.091(2) Uani 1 1 d . . . . .
H5 H 0.9985 -0.0368 0.3912 0.109 Uiso 1 1 calc R U . . .
C6 C 0.8918(6) -0.03970(15) 0.4591(4) 0.091(2) Uani 1 1 d . . . . .
H6 H 0.9000 -0.0618 0.4652 0.109 Uiso 1 1 calc R U . . .
C7 C 0.8170(5) -0.02280(13) 0.4963(3) 0.0682(15) Uani 1 1 d . . . . .
C8 C 0.7529(5) -0.03688(15) 0.5440(4) 0.0826(19) Uani 1 1 d . . . . .
H8 H 0.7580 -0.0589 0.5525 0.099 Uiso 1 1 calc R U . . .
C9 C 0.6846(5) -0.01851(16) 0.5771(4) 0.091(2) Uani 1 1 d . . . . .
H9 H 0.6418 -0.0278 0.6083 0.110 Uiso 1 1 calc R U . . .
C10 C 0.6777(5) 0.01469(14) 0.5647(3) 0.0738(16) Uani 1 1 d . . . . .
H10 H 0.6309 0.0272 0.5886 0.089 Uiso 1 1 calc R U . . .
C11 C 0.8052(4) 0.01063(12) 0.4867(2) 0.0529(12) Uani 1 1 d . . . . .
C12 C 0.8697(4) 0.02673(11) 0.4410(2) 0.0497(12) Uani 1 1 d . . . . .
N3 N 0.8333(4) 0.16940(11) 0.6148(2) 0.0728(13) Uani 1 1 d . U . . .
N4 N 0.6979(6) 0.13662(16) 0.6856(3) 0.1083(19) Uani 1 1 d . U . . .
C13 C 0.9030(5) 0.18488(15) 0.5791(3) 0.0796(16) Uani 1 1 d . U . . .
H13 H 0.8983 0.1825 0.5349 0.095 Uiso 1 1 calc R U . . .
C14 C 0.9831(7) 0.20449(16) 0.6033(4) 0.104(2) Uani 1 1 d . U . . .
H14 H 1.0298 0.2152 0.5762 0.125 Uiso 1 1 calc R U . . .
C15 C 0.9907(8) 0.20736(19) 0.6685(5) 0.126(3) Uani 1 1 d . U . . .
H15 H 1.0444 0.2199 0.6861 0.151 Uiso 1 1 calc R U . . .
C16 C 0.9209(9) 0.19216(19) 0.7078(4) 0.116(2) Uani 1 1 d . U . . .
C17 C 0.9207(11) 0.1939(2) 0.7777(5) 0.152(3) Uani 1 1 d . U . . .
H17 H 0.9718 0.2062 0.7984 0.182 Uiso 1 1 calc R U . . .
C18 C 0.8507(11) 0.1786(3) 0.8113(5) 0.153(3) Uani 1 1 d . U . . .
H18 H 0.8509 0.1813 0.8555 0.183 Uiso 1 1 calc R U . . .
C19 C 0.7756(10) 0.1583(2) 0.7845(4) 0.135(3) Uani 1 1 d . U . . .
C20 C 0.7034(12) 0.1404(3) 0.8175(6) 0.165(4) Uani 1 1 d . U . . .
H20 H 0.7039 0.1414 0.8619 0.198 Uiso 1 1 calc R U . . .
C21 C 0.6324(11) 0.1216(3) 0.7892(5) 0.166(4) Uani 1 1 d . U . . .
H21 H 0.5839 0.1101 0.8139 0.199 Uiso 1 1 calc R U . . .
C22 C 0.6297(9) 0.1187(2) 0.7190(4) 0.144(3) Uani 1 1 d . U . . .
H22 H 0.5823 0.1049 0.6987 0.172 Uiso 1 1 calc R U . . .
C23 C 0.7693(8) 0.15545(19) 0.7171(3) 0.106(2) Uani 1 1 d . U . . .
C24 C 0.8411(7) 0.17259(15) 0.6793(3) 0.0915(18) Uani 1 1 d . U . . .
N5 N 0.7378(3) 0.12023(10) 0.4559(2) 0.0539(10) Uani 1 1 d . . . . .
N6 N 0.7333(3) 0.14626(10) 0.4952(2) 0.0537(10) Uani 1 1 d . . . . .
C25 C 0.7374(4) 0.13134(15) 0.3956(3) 0.0649(15) Uani 1 1 d . . . . .
H25 H 0.7400 0.1184 0.3592 0.078 Uiso 1 1 calc R U . . .
C26 C 0.7325(5) 0.16438(15) 0.3951(3) 0.0748(17) Uani 1 1 d . . . . .
H26 H 0.7310 0.1781 0.3598 0.090 Uiso 1 1 calc R U . . .
C27 C 0.7304(4) 0.17275(13) 0.4585(3) 0.0694(16) Uani 1 1 d . . . . .
H27 H 0.7273 0.1939 0.4738 0.083 Uiso 1 1 calc R U . . .
N7 N 0.6001(3) 0.08519(11) 0.5346(2) 0.0659(12) Uani 1 1 d . . . . .
N8 N 0.5903(4) 0.11199(11) 0.5708(3) 0.0749(14) Uani 1 1 d . . . . .
C28 C 0.5040(5) 0.07164(16) 0.5288(3) 0.0816(18) Uani 1 1 d . . . . .
H28 H 0.4892 0.0528 0.5062 0.098 Uiso 1 1 calc R U . . .
C29 C 0.4307(6) 0.0899(2) 0.5616(5) 0.113(3) Uani 1 1 d . . . . .
H29 H 0.3585 0.0861 0.5658 0.136 Uiso 1 1 calc R U . . .
C30 C 0.4875(6) 0.1146(2) 0.5863(4) 0.106(3) Uani 1 1 d . . . . .
H30 H 0.4591 0.1312 0.6109 0.127 Uiso 1 1 calc R U . . .
Cu3 Cu 0.18432(5) 0.20910(2) 0.40707(3) 0.04664(19) Uani 1 1 d . . . . .
N9 N 0.1343(3) 0.18033(8) 0.33488(18) 0.0465(9) Uani 1 1 d . . . . .
N10 N 0.3063(3) 0.17719(10) 0.40495(19) 0.0530(10) Uani 1 1 d . . . . .
C31 C 0.0503(4) 0.18336(13) 0.2974(2) 0.0611(14) Uani 1 1 d . . . . .
H31 H 0.0093 0.2020 0.3008 0.073 Uiso 1 1 calc R U . . .
C32 C 0.0211(5) 0.15996(15) 0.2534(3) 0.0740(16) Uani 1 1 d . . . . .
H32 H -0.0380 0.1631 0.2276 0.089 Uiso 1 1 calc R U . . .
C33 C 0.0785(5) 0.13247(14) 0.2480(3) 0.0711(16) Uani 1 1 d . . . . .
H33 H 0.0574 0.1164 0.2196 0.085 Uiso 1 1 calc R U . . .
C34 C 0.1692(4) 0.12832(11) 0.2850(2) 0.0548(13) Uani 1 1 d . . . . .
C35 C 0.2386(5) 0.10058(13) 0.2828(3) 0.0691(16) Uani 1 1 d . . . . .
H35 H 0.2232 0.0836 0.2550 0.083 Uiso 1 1 calc R U . . .
C36 C 0.3240(5) 0.09880(13) 0.3197(3) 0.0702(17) Uani 1 1 d . . . . .
H36 H 0.3666 0.0805 0.3176 0.084 Uiso 1 1 calc R U . . .
C37 C 0.3522(4) 0.12410(12) 0.3625(2) 0.0558(13) Uani 1 1 d . . . . .
C38 C 0.4421(5) 0.12439(17) 0.4012(3) 0.0751(17) Uani 1 1 d . . . . .
H38 H 0.4872 0.1066 0.4012 0.090 Uiso 1 1 calc R U . . .
C39 C 0.4644(4) 0.14987(17) 0.4383(3) 0.0774(17) Uani 1 1 d . . . . .
H39 H 0.5254 0.1499 0.4631 0.093 Uiso 1 1 calc R U . . .
C40 C 0.3954(4) 0.17691(15) 0.4399(3) 0.0715(16) Uani 1 1 d . . . . .
H40 H 0.4120 0.1946 0.4654 0.086 Uiso 1 1 calc R U . . .
C41 C 0.2866(4) 0.15152(12) 0.3665(2) 0.0487(12) Uani 1 1 d . . . . .
C42 C 0.1946(4) 0.15335(11) 0.3278(2) 0.0448(11) Uani 1 1 d . . . . .
N11 N 0.2369(3) 0.23362(9) 0.48143(19) 0.0561(11) Uani 1 1 d . . . . .
C43 C 0.2573(5) 0.22406(14) 0.5408(3) 0.0730(17) Uani 1 1 d . . . . .
H43 H 0.2613 0.2026 0.5541 0.088 Uiso 1 1 calc R U . . .
C44 C 0.2714(8) 0.2500 0.5794(4) 0.083(3) Uani 1 2 d S T P . .
H44 H 0.2873 0.2500 0.6229 0.100 Uiso 1 2 calc R U P . .
N12 N 0.0517(3) 0.23362(8) 0.40999(17) 0.0435(9) Uani 1 1 d . . . . .
C45 C -0.0479(4) 0.22370(12) 0.4198(2) 0.0521(12) Uani 1 1 d . . . . .
H45 H -0.0695 0.2022 0.4221 0.063 Uiso 1 1 calc R U . . .
C46 C -0.1135(5) 0.2500 0.4260(4) 0.0575(19) Uani 1 2 d S T P . .
H46 H -0.1862 0.2500 0.4328 0.069 Uiso 1 2 calc R U P . .
Cl1 Cl 0.60722(12) 0.03099(4) 0.34138(8) 0.0765(4) Uani 1 1 d D U . . .
O1P O 0.6154(5) 0.05806(15) 0.3819(3) 0.159(2) Uani 1 1 d D U . . .
O2P O 0.5231(5) 0.03677(19) 0.3025(3) 0.166(3) Uani 1 1 d D U . . .
O3P O 0.5909(6) 0.00508(16) 0.3796(4) 0.183(3) Uani 1 1 d D U . . .
O4P O 0.7014(5) 0.02823(18) 0.3108(4) 0.180(3) Uani 1 1 d D U . . .
Cl2 Cl 0.2994(2) 0.2500 0.27058(13) 0.0989(8) Uani 1 2 d DS TU P . .
O5P O 0.2663(5) 0.2500 0.3367(2) 0.0785(16) Uani 1 2 d DS TU P A .
O6P O 0.1971(9) 0.2500 0.2350(7) 0.157(6) Uani 0.567(13) 2 d DS TU P A 1
O7P O 0.3525(9) 0.22147(18) 0.2543(5) 0.172(6) Uani 0.567(13) 1 d D U P A 1
O6A O 0.4173(8) 0.2500 0.2761(11) 0.151(7) Uani 0.433(13) 2 d DS TU P A 2
O7A O 0.2692(11) 0.2212(2) 0.2356(5) 0.166(7) Uani 0.433(13) 1 d D U P A 2
Cl3 Cl 0.10309(12) 0.13282(3) 0.49740(6) 0.0648(4) Uani 1 1 d D U . . .
O9P O 0.0394(3) 0.12050(10) 0.5472(2) 0.0848(12) Uani 1 1 d D U . . .
O10P O 0.0792(6) 0.16361(14) 0.4753(4) 0.087(2) Uani 0.658(8) 1 d D U P B 1
O11P O 0.2104(5) 0.1356(2) 0.5263(3) 0.108(3) Uani 0.658(8) 1 d D U P B 1
O12P O 0.1138(8) 0.1104(2) 0.4465(4) 0.099(3) Uani 0.658(8) 1 d D U P B 1
O10A O 0.1382(14) 0.1628(3) 0.5101(8) 0.097(4) Uani 0.342(8) 1 d D U P B 2
O11A O 0.1605(14) 0.1106(4) 0.4611(9) 0.082(5) Uani 0.342(8) 1 d D U P B 2
O12A O 0.0082(11) 0.1430(3) 0.4537(7) 0.107(4) Uani 0.342(8) 1 d D U P B 2

loop_
_atom_site_aniso_label
_atom_site_aniso_U_11
_atom_site_aniso_U_22
_atom_site_aniso_U_33
_atom_site_aniso_U_23
_atom_site_aniso_U_13
_atom_site_aniso_U_12
Cu1 0.0491(4) 0.0454(4) 0.0598(4) 0.0072(3) 0.0085(3) 0.0015(3)
Cu2 0.0888(5) 0.0629(4) 0.0610(4) -0.0043(3) 0.0275(4) -0.0036(4)
O1W 0.060(2) 0.061(2) 0.059(2) 0.0075(17) 0.0041(17) 0.0018(18)
N1 0.052(2) 0.049(2) 0.053(2) 0.0011(19) 0.003(2) -0.0025(19)
N2 0.050(2) 0.052(2) 0.060(3) 0.008(2) 0.010(2) 0.001(2)
C1 0.064(4) 0.062(3) 0.070(4) 0.011(3) 0.017(3) -0.003(3)
C2 0.072(4) 0.087(5) 0.081(4) 0.007(3) 0.030(3) -0.006(3)
C3 0.072(4) 0.087(5) 0.074(4) -0.003(3) 0.021(3) 0.014(3)
C4 0.064(4) 0.066(4) 0.066(3) -0.005(3) 0.008(3) 0.008(3)
C5 0.101(5) 0.071(4) 0.100(5) -0.006(4) 0.017(4) 0.034(4)
C6 0.108(5) 0.058(4) 0.108(5) 0.017(4) 0.012(4) 0.022(4)
C7 0.072(4) 0.045(3) 0.087(4) 0.010(3) 0.001(3) 0.004(3)
C8 0.088(5) 0.049(3) 0.110(5) 0.021(3) 0.005(4) 0.000(3)
C9 0.083(5) 0.071(4) 0.120(6) 0.039(4) 0.027(4) 0.004(4)
C10 0.068(4) 0.069(4) 0.084(4) 0.020(3) 0.017(3) 0.003(3)
C11 0.050(3) 0.051(3) 0.058(3) 0.008(2) -0.005(2) 0.000(2)
C12 0.047(3) 0.052(3) 0.051(3) -0.001(2) -0.003(2) 0.000(2)
N3 0.104(4) 0.057(3) 0.058(3) -0.014(2) 0.000(2) 0.010(2)
N4 0.157(5) 0.098(4) 0.070(3) 0.011(3) 0.049(3) 0.032(4)
C13 0.095(4) 0.065(4) 0.078(4) -0.015(3) -0.008(3) -0.002(3)
C14 0.117(5) 0.074(4) 0.122(5) -0.024(4) -0.022(4) -0.006(4)
C15 0.164(7) 0.091(5) 0.122(5) -0.039(4) -0.056(5) 0.010(4)
C16 0.182(6) 0.085(4) 0.081(4) -0.032(3) -0.040(4) 0.041(4)
C17 0.242(9) 0.119(6) 0.096(5) -0.045(4) -0.042(5) 0.053(6)
C18 0.256(9) 0.125(7) 0.077(5) -0.023(4) -0.017(5) 0.074(6)
C19 0.221(7) 0.111(5) 0.072(4) -0.002(4) 0.020(4) 0.078(5)
C20 0.250(9) 0.142(7) 0.103(6) 0.011(5) 0.051(6) 0.084(6)
C21 0.230(9) 0.163(8) 0.106(6) 0.041(5) 0.079(6) 0.053(6)
C22 0.188(7) 0.138(6) 0.105(5) 0.028(5) 0.078(5) 0.032(5)
C23 0.177(6) 0.085(4) 0.055(3) -0.008(3) 0.020(3) 0.057(4)
C24 0.151(5) 0.065(3) 0.058(3) -0.020(3) -0.011(3) 0.036(3)
N5 0.055(3) 0.049(2) 0.057(3) 0.006(2) -0.002(2) 0.0017(19)
N6 0.051(3) 0.045(2) 0.065(3) 0.006(2) 0.002(2) -0.0015(18)
C25 0.063(4) 0.078(4) 0.054(3) 0.012(3) -0.007(3) -0.003(3)
C26 0.071(4) 0.075(4) 0.079(4) 0.029(3) -0.013(3) -0.004(3)
C27 0.064(4) 0.048(3) 0.096(5) 0.016(3) -0.004(3) -0.008(3)
N7 0.054(3) 0.054(3) 0.090(3) 0.015(2) 0.015(2) 0.002(2)
N8 0.062(3) 0.058(3) 0.104(4) 0.009(3) 0.038(3) 0.005(2)
C28 0.057(4) 0.079(4) 0.109(5) 0.019(4) 0.009(4) -0.002(3)
C29 0.057(4) 0.109(6) 0.174(8) 0.045(6) 0.035(5) 0.010(4)
C30 0.082(5) 0.090(5) 0.146(7) 0.014(5) 0.050(5) 0.018(4)
Cu3 0.0457(4) 0.0421(3) 0.0521(4) -0.0025(2) -0.0115(3) 0.0053(2)
N9 0.050(2) 0.040(2) 0.050(2) -0.0001(17) -0.0034(19) 0.0066(18)
N10 0.038(2) 0.060(3) 0.061(3) 0.012(2) -0.0058(19) 0.0015(19)
C31 0.059(3) 0.062(3) 0.062(3) -0.012(3) -0.014(3) 0.018(3)
C32 0.067(4) 0.088(4) 0.067(4) -0.025(3) -0.026(3) 0.010(3)
C33 0.083(4) 0.072(4) 0.058(3) -0.023(3) -0.007(3) 0.001(3)
C34 0.067(3) 0.041(3) 0.056(3) -0.004(2) 0.016(3) 0.002(2)
C35 0.084(4) 0.045(3) 0.079(4) -0.005(3) 0.024(4) 0.004(3)
C36 0.081(4) 0.046(3) 0.084(4) 0.012(3) 0.033(4) 0.017(3)
C37 0.042(3) 0.059(3) 0.066(3) 0.023(3) 0.018(3) 0.011(2)
C38 0.061(4) 0.083(4) 0.081(4) 0.024(4) 0.016(3) 0.025(3)
C39 0.040(3) 0.108(5) 0.084(4) 0.018(4) -0.006(3) 0.015(3)
C40 0.052(3) 0.082(4) 0.081(4) 0.010(3) -0.006(3) 0.000(3)
C41 0.043(3) 0.049(3) 0.054(3) 0.013(2) 0.008(2) 0.000(2)
C42 0.043(3) 0.043(3) 0.048(3) 0.008(2) 0.010(2) 0.001(2)
N11 0.069(3) 0.046(2) 0.053(2) 0.0016(18) -0.025(2) 0.0024(19)
C43 0.093(5) 0.063(3) 0.063(4) 0.014(3) -0.032(3) -0.005(3)
C44 0.113(8) 0.081(6) 0.056(5) 0.000 -0.036(5) 0.000
N12 0.044(2) 0.0377(17) 0.049(2) 0.0006(16) -0.0040(17) -0.0015(17)
C45 0.054(3) 0.041(3) 0.061(3) 0.004(2) -0.003(2) -0.009(2)
C46 0.037(4) 0.062(5) 0.074(5) 0.000 0.006(3) 0.000
Cl1 0.0710(10) 0.0735(10) 0.0849(10) 0.0067(8) -0.0022(8) 0.0073(8)
O1P 0.151(5) 0.137(5) 0.189(6) -0.063(4) -0.038(4) 0.026(4)
O2P 0.135(5) 0.240(7) 0.124(5) -0.004(5) -0.043(4) 0.037(5)
O3P 0.227(8) 0.133(5) 0.187(6) 0.065(5) -0.017(5) -0.022(5)
O4P 0.134(5) 0.186(7) 0.220(7) -0.011(6) 0.065(5) 0.035(4)
Cl2 0.110(2) 0.0980(18) 0.0891(17) 0.000 0.0237(15) 0.000
O5P 0.106(4) 0.060(3) 0.069(3) 0.000 0.029(3) 0.000
O6P 0.138(10) 0.182(14) 0.150(10) 0.000 -0.032(8) 0.000
O7P 0.186(12) 0.174(10) 0.156(9) -0.027(7) 0.050(9) 0.091(9)
O6A 0.110(8) 0.180(17) 0.164(14) 0.000 0.044(7) 0.000
O7A 0.187(14) 0.173(11) 0.136(10) -0.076(9) 0.061(9) -0.058(10)
Cl3 0.0911(10) 0.0468(7) 0.0566(8) 0.0079(6) 0.0097(7) -0.0018(7)
O9P 0.087(3) 0.076(3) 0.092(3) 0.018(2) 0.021(2) -0.008(2)
O10P 0.095(5) 0.062(4) 0.106(5) 0.035(3) 0.017(4) 0.015(3)
O11P 0.072(4) 0.161(7) 0.093(5) 0.031(5) -0.010(3) -0.004(4)
O12P 0.135(8) 0.082(5) 0.079(5) -0.016(4) 0.009(5) -0.012(5)
O10A 0.116(9) 0.066(6) 0.109(9) -0.001(5) 0.012(7) -0.031(6)
O11A 0.100(10) 0.056(6) 0.090(9) 0.002(6) 0.024(7) -0.004(6)
O12A 0.127(8) 0.090(9) 0.103(8) 0.011(6) -0.006(6) -0.002(6)

loop_
_atom_type_symbol
_atom_type_description
_atom_type_scat_dispersion_real
_atom_type_scat_dispersion_imag
_atom_type_scat_source
C C 0.0033 0.0016 'International Tables Vol C Tables 4.2.6.8 and 6.1.1.4'
H H 0.0000 0.0000 'International Tables Vol C Tables 4.2.6.8 and 6.1.1.4'
N N 0.0061 0.0033 'International Tables Vol C Tables 4.2.6.8 and 6.1.1.4'
O O 0.0106 0.0060 'International Tables Vol C Tables 4.2.6.8 and 6.1.1.4'
Cl Cl 0.1484 0.1585 'International Tables Vol C Tables 4.2.6.8 and 6.1.1.4'
Cu Cu 0.3201 1.2651 'International Tables Vol C Tables 4.2.6.8 and 6.1.1.4'

loop_
_geom_angle_atom_site_label_1
_geom_angle_atom_site_label_2
_geom_angle_atom_site_label_3
_geom_angle
_geom_angle_site_symmetry_1
_geom_angle_site_symmetry_3
N7 Cu1 N5 90.36(17) . .
N7 Cu1 N2 93.19(17) . .
N5 Cu1 N2 175.43(17) . .
N7 Cu1 N1 168.75(19) . .
N5 Cu1 N1 95.10(16) . .
N2 Cu1 N1 80.91(16) . .
N7 Cu1 O1W 92.05(18) . .
N5 Cu1 O1W 89.25(15) . .
N2 Cu1 O1W 93.49(15) . .
N1 Cu1 O1W 97.83(14) . .
N7 Cu1 O1P 88.0(2) . .
N5 Cu1 O1P 87.39(19) . .
N2 Cu1 O1P 89.86(19) . .
N1 Cu1 O1P 82.49(18) . .
O1W Cu1 O1P 176.64(17) . .
N7 Cu1 Cu2 59.41(14) . .
N5 Cu1 Cu2 59.38(12) . .
N2 Cu1 Cu2 125.04(12) . .
N1 Cu1 Cu2 131.73(11) . .
O1W Cu1 Cu2 47.20(9) . .
O1P Cu1 Cu2 130.46(12) . .
N8 Cu2 N6 89.93(19) . .
N8 Cu2 N3 174.6(2) . .
N6 Cu2 N3 95.28(18) . .
N8 Cu2 N4 94.1(3) . .
N6 Cu2 N4 175.8(3) . .
N3 Cu2 N4 80.6(3) . .
N8 Cu2 O1W 91.44(16) . .
N6 Cu2 O1W 87.08(14) . .
N3 Cu2 O1W 90.37(16) . .
N4 Cu2 O1W 94.01(19) . .
N8 Cu2 Cu1 59.08(14) . .
N6 Cu2 Cu1 59.69(12) . .
N3 Cu2 Cu1 125.17(14) . .
N4 Cu2 Cu1 123.66(18) . .
O1W Cu2 Cu1 45.11(9) . .
Cu1 O1W Cu2 87.69(12) . .
Cu1 O1W H1WA 118(3) . .
Cu2 O1W H1WA 111(3) . .
Cu1 O1W H1WB 129(3) . .
Cu2 O1W H1WB 114(3) . .
H1WA O1W H1WB 97.3(13) . .
C1 N1 C12 117.4(4) . .
C1 N1 Cu1 130.3(4) . .
C12 N1 Cu1 112.2(3) . .
C10 N2 C11 118.4(4) . .
C10 N2 Cu1 128.9(4) . .
C11 N2 Cu1 112.7(3) . .
N1 C1 C2 122.8(5) . .
N1 C1 H1 118.6 . .
C2 C1 H1 118.6 . .
C3 C2 C1 119.5(5) . .
C3 C2 H2 120.3 . .
C1 C2 H2 120.3 . .
C2 C3 C4 119.7(5) . .
C2 C3 H3 120.2 . .
C4 C3 H3 120.2 . .
C3 C4 C12 117.7(5) . .
C3 C4 C5 124.9(5) . .
C12 C4 C5 117.3(5) . .
C6 C5 C4 122.0(6) . .
C6 C5 H5 119.0 . .
C4 C5 H5 119.0 . .
C5 C6 C7 121.6(6) . .
C5 C6 H6 119.2 . .
C7 C6 H6 119.2 . .
C11 C7 C6 118.8(5) . .
C11 C7 C8 116.4(5) . .
C6 C7 C8 124.8(5) . .
C9 C8 C7 120.0(5) . .
C9 C8 H8 120.0 . .
C7 C8 H8 120.0 . .
C8 C9 C10 120.0(6) . .
C8 C9 H9 120.0 . .
C10 C9 H9 120.0 . .
N2 C10 C9 121.9(6) . .
N2 C10 H10 119.0 . .
C9 C10 H10 119.0 . .
N2 C11 C7 123.2(5) . .
N2 C11 C12 117.1(4) . .
C7 C11 C12 119.6(5) . .
N1 C12 C4 122.8(5) . .
N1 C12 C11 116.5(4) . .
C4 C12 C11 120.7(5) . .
C13 N3 C24 117.7(6) . .
C13 N3 Cu2 129.6(4) . .
C24 N3 Cu2 112.6(5) . .
C22 N4 C23 119.5(8) . .
C22 N4 Cu2 128.1(7) . .
C23 N4 Cu2 112.4(5) . .
N3 C13 C14 124.3(7) . .
N3 C13 H13 117.9 . .
C14 C13 H13 117.9 . .
C15 C14 C13 117.5(9) . .
C15 C14 H14 121.3 . .
C13 C14 H14 121.3 . .
C16 C15 C14 121.1(8) . .
C16 C15 H15 119.5 . .
C14 C15 H15 119.5 . .
C15 C16 C24 118.0(7) . .
C15 C16 C17 125.7(10) . .
C24 C16 C17 116.4(10) . .
C18 C17 C16 121.4(12) . .
C18 C17 H17 119.3 . .
C16 C17 H17 119.3 . .
C17 C18 C19 122.9(10) . .
C17 C18 H18 118.5 . .
C19 C18 H18 118.5 . .
C20 C19 C18 125.6(10) . .
C20 C19 C23 114.9(12) . .
C18 C19 C23 119.5(11) . .
C21 C20 C19 123.1(12) . .
C21 C20 H20 118.4 . .
C19 C20 H20 118.4 . .
C20 C21 C22 120.4(12) . .
C20 C21 H21 119.8 . .
C22 C21 H21 119.8 . .
N4 C22 C21 117.5(11) . .
N4 C22 H22 121.2 . .
C21 C22 H22 121.2 . .
N4 C23 C24 116.6(6) . .
N4 C23 C19 124.5(10) . .
C24 C23 C19 118.9(10) . .
N3 C24 C23 117.7(7) . .
N3 C24 C16 121.5(8) . .
C23 C24 C16 120.8(7) . .
C25 N5 N6 107.3(4) . .
C25 N5 Cu1 131.7(4) . .
N6 N5 Cu1 120.9(3) . .
C27 N6 N5 107.6(4) . .
C27 N6 Cu2 131.8(4) . .
N5 N6 Cu2 119.9(3) . .
N5 C25 C26 110.4(5) . .
N5 C25 H25 124.8 . .
C26 C25 H25 124.8 . .
C25 C26 C27 104.2(5) . .
C25 C26 H26 127.9 . .
C27 C26 H26 127.9 . .
N6 C27 C26 110.4(5) . .
N6 C27 H27 124.8 . .
C26 C27 H27 124.8 . .
C28 N7 N8 108.1(5) . .
C28 N7 Cu1 131.1(5) . .
N8 N7 Cu1 120.1(3) . .
C30 N8 N7 106.8(6) . .
C30 N8 Cu2 131.9(5) . .
N7 N8 Cu2 121.2(3) . .
N7 C28 C29 109.6(7) . .
N7 C28 H28 125.2 . .
C29 C28 H28 125.2 . .
C30 C29 C28 104.3(6) . .
C30 C29 H29 127.9 . .
C28 C29 H29 127.9 . .
N8 C30 C29 111.2(7) . .
N8 C30 H30 124.4 . .
C29 C30 H30 124.4 . .
N12 Cu3 N11 89.88(16) . .
N12 Cu3 N9 93.43(15) . .
N11 Cu3 N9 174.92(15) . .
N12 Cu3 N10 170.61(16) . .
N11 Cu3 N10 95.46(17) . .
N9 Cu3 N10 80.75(16) . .
N12 Cu3 O5P 91.32(16) . .
N11 Cu3 O5P 88.63(17) . .
N9 Cu3 O5P 95.14(15) . .
N10 Cu3 O5P 96.52(16) . .
N12 Cu3 O10P 85.60(17) . .
N11 Cu3 O10P 96.1(2) . .
N9 Cu3 O10P 80.3(2) . .
N10 Cu3 O10P 86.15(17) . .
O5P Cu3 O10P 174.3(2) . .
N12 Cu3 O10A 98.3(4) . .
N11 Cu3 O10A 79.9(3) . .
N9 Cu3 O10A 95.8(3) . .
N10 Cu3 O10A 75.1(4) . .
O5P Cu3 O10A 164.9(4) . .
N12 Cu3 Cu3 58.84(10) . 7_565
N11 Cu3 Cu3 59.06(11) . 7_565
N9 Cu3 Cu3 126.01(10) . 7_565
N10 Cu3 Cu3 130.54(12) . 7_565
O5P Cu3 Cu3 46.77(8) . 7_565
O10P Cu3 Cu3 133.96(14) . 7_565
O10A Cu3 Cu3 130.6(3) . 7_565
C31 N9 C42 117.5(4) . .
C31 N9 Cu3 129.5(3) . .
C42 N9 Cu3 112.8(3) . .
C40 N10 C41 118.0(5) . .
C40 N10 Cu3 129.1(4) . .
C41 N10 Cu3 112.5(3) . .
N9 C31 C32 122.7(5) . .
N9 C31 H31 118.6 . .
C32 C31 H31 118.6 . .
C33 C32 C31 119.9(5) . .
C33 C32 H32 120.0 . .
C31 C32 H32 120.0 . .
C32 C33 C34 119.9(5) . .
C32 C33 H33 120.1 . .
C34 C33 H33 120.1 . .
C33 C34 C42 116.8(4) . .
C33 C34 C35 125.4(5) . .
C42 C34 C35 117.8(5) . .
C36 C35 C34 121.3(5) . .
C36 C35 H35 119.4 . .
C34 C35 H35 119.4 . .
C35 C36 C37 121.9(5) . .
C35 C36 H36 119.1 . .
C37 C36 H36 119.1 . .
C38 C37 C41 116.0(5) . .
C38 C37 C36 125.1(5) . .
C41 C37 C36 118.9(5) . .
C39 C38 C37 121.0(5) . .
C39 C38 H38 119.5 . .
C37 C38 H38 119.5 . .
C38 C39 C40 120.3(6) . .
C38 C39 H39 119.8 . .
C40 C39 H39 119.8 . .
N10 C40 C39 120.7(6) . .
N10 C40 H40 119.7 . .
C39 C40 H40 119.7 . .
N10 C41 C37 124.0(5) . .
N10 C41 C42 116.6(4) . .
C37 C41 C42 119.4(5) . .
N9 C42 C34 123.0(4) . .
N9 C42 C41 116.2(4) . .
C34 C42 C41 120.8(4) . .
C43 N11 N11 107.3(3) . 7_565
C43 N11 Cu3 130.5(4) . .
N11 N11 Cu3 120.94(11) 7_565 .
N11 C43 C44 110.3(5) . .
N11 C43 H43 124.9 . .
C44 C43 H43 124.9 . .
C43 C44 C43 104.8(7) . 7_565
C43 C44 H44 127.6 . .
C43 C44 H44 127.6 7_565 .
C45 N12 N12 107.8(3) . 7_565
C45 N12 Cu3 130.5(3) . .
N12 N12 Cu3 121.16(10) 7_565 .
N12 C45 C46 109.8(4) . .
N12 C45 H45 125.1 . .
C46 C45 H45 125.1 . .
C45 C46 C45 104.7(6) 7_565 .
C45 C46 H46 127.6 7_565 .
C45 C46 H46 127.6 . .
O3P Cl1 O4P 110.2(5) . .
O3P Cl1 O2P 111.9(5) . .
O4P Cl1 O2P 114.8(5) . .
O3P Cl1 O1P 106.6(5) . .
O4P Cl1 O1P 106.6(5) . .
O2P Cl1 O1P 106.1(4) . .
Cl1 O1P Cu1 136.9(4) . .
O7P Cl2 O7P 114.9(8) 7_565 .
O7P Cl2 O5P 111.8(4) 7_565 .
O7P Cl2 O5P 111.8(4) . .
O5P Cl2 O7A 114.0(5) . .
O5P Cl2 O7A 114.0(5) . 7_565
O7A Cl2 O7A 110.5(9) . 7_565
O7P Cl2 O6P 107.2(5) 7_565 .
O7P Cl2 O6P 107.2(5) . .
O5P Cl2 O6P 103.1(6) . .
O5P Cl2 O6A 102.4(9) . .
O7A Cl2 O6A 107.5(6) . .
O7A Cl2 O6A 107.5(6) 7_565 .
Cl2 O5P Cu3 133.76(15) . .
O10A Cl3 O11A 122.9(10) . .
O10A Cl3 O9P 112.0(7) . .
O10P Cl3 O9P 116.9(3) . .
O11A Cl3 O9P 117.4(8) . .
O10P Cl3 O12P 111.8(5) . .
O9P Cl3 O12P 111.9(5) . .
O10P Cl3 O11P 105.2(5) . .
O9P Cl3 O11P 104.3(3) . .
O12P Cl3 O11P 105.5(5) . .
O10A Cl3 O12A 97.0(10) . .
O11A Cl3 O12A 104.9(10) . .
O9P Cl3 O12A 95.2(6) . .
Cl3 O10P Cu3 134.9(4) . .
Cl3 O10A Cu3 121.4(9) . .

loop_
_geom_bond_atom_site_label_1
_geom_bond_atom_site_label_2
_geom_bond_distance
_geom_bond_site_symmetry_2
Cu1 N7 1.969(4) .
Cu1 N5 1.975(4) .
Cu1 N2 2.033(4) .
Cu1 N1 2.041(4) .
Cu1 O1W 2.380(4) .
Cu1 O1P 2.828(6) .
Cu1 Cu2 3.3574(9) .
Cu2 N8 1.966(5) .
Cu2 N6 1.977(4) .
Cu2 N3 2.026(5) .
Cu2 N4 2.049(6) .
Cu2 O1W 2.465(4) .
O1W H1WA 0.950(10) .
O1W H1WB 0.955(10) .
N1 C1 1.324(6) .
N1 C12 1.360(6) .
N2 C10 1.329(7) .
N2 C11 1.347(6) .
C1 C2 1.396(8) .
C1 H1 0.9300 .
C2 C3 1.356(8) .
C2 H2 0.9300 .
C3 C4 1.383(8) .
C3 H3 0.9300 .
C4 C12 1.401(7) .
C4 C5 1.433(8) .
C5 C6 1.334(9) .
C5 H5 0.9300 .
C6 C7 1.408(8) .
C6 H6 0.9300 .
C7 C11 1.404(7) .
C7 C8 1.410(8) .
C8 C9 1.342(9) .
C8 H8 0.9300 .
C9 C10 1.399(8) .
C9 H9 0.9300 .
C10 H10 0.9300 .
C11 C12 1.422(7) .
N3 C13 1.319(8) .
N3 C24 1.359(7) .
N4 C22 1.334(10) .
N4 C23 1.361(11) .
C13 C14 1.391(9) .
C13 H13 0.9300 .
C14 C15 1.371(11) .
C14 H14 0.9300 .
C15 C16 1.360(12) .
C15 H15 0.9300 .
C16 C24 1.423(11) .
C16 C17 1.461(12) .
C17 C18 1.295(15) .
C17 H17 0.9300 .
C18 C19 1.384(15) .
C18 H18 0.9300 .
C19 C20 1.362(16) .
C19 C23 1.416(10) .
C20 C21 1.326(17) .
C20 H20 0.9300 .
C21 C22 1.473(13) .
C21 H21 0.9300 .
C22 H22 0.9300 .
C23 C24 1.395(11) .
N5 C25 1.342(6) .
N5 N6 1.355(6) .
N6 C27 1.338(7) .
C25 C26 1.367(8) .
C25 H25 0.9300 .
C26 C27 1.369(8) .
C26 H26 0.9300 .
C27 H27 0.9300 .
N7 C28 1.342(7) .
N7 N8 1.347(6) .
N8 C30 1.343(8) .
C28 C29 1.377(10) .
C28 H28 0.9300 .
C29 C30 1.350(11) .
C29 H29 0.9300 .
C30 H30 0.9300 .
Cu3 N12 1.959(4) .
Cu3 N11 1.971(4) .
Cu3 N9 2.022(4) .
Cu3 N10 2.029(4) .
Cu3 O5P 2.468(4) .
Cu3 O10P 2.708(6) .
Cu3 O10A 2.940(15) .
Cu3 Cu3 3.3805(11) 7_565
N9 C31 1.325(6) .
N9 C42 1.359(6) .
N10 C40 1.341(6) .
N10 C41 1.354(6) .
C31 C32 1.384(7) .
C31 H31 0.9300 .
C32 C33 1.353(8) .
C32 H32 0.9300 .
C33 C34 1.394(8) .
C33 H33 0.9300 .
C34 C42 1.404(7) .
C34 C35 1.444(7) .
C35 C36 1.329(8) .
C35 H35 0.9300 .
C36 C37 1.420(8) .
C36 H36 0.9300 .
C37 C38 1.395(8) .
C37 C41 1.406(7) .
C38 C39 1.337(9) .
C38 H38 0.9300 .
C39 C40 1.418(8) .
C39 H39 0.9300 .
C40 H40 0.9300 .
C41 C42 1.419(7) .
N11 C43 1.328(6) .
N11 N11 1.354(8) 7_565
C43 C44 1.353(7) .
C43 H43 0.9300 .
C44 C43 1.353(7) 7_565
C44 H44 0.9300 .
N12 C45 1.340(6) .
N12 N12 1.353(7) 7_565
C45 C46 1.373(6) .
C45 H45 0.9300 .
C46 C45 1.373(6) 7_565
C46 H46 0.9300 .
Cl1 O3P 1.352(5) .
Cl1 O4P 1.355(5) .
Cl1 O2P 1.359(5) .
Cl1 O1P 1.407(5) .
Cl2 O7P 1.398(7) 7_565
Cl2 O7P 1.398(7) .
Cl2 O5P 1.444(5) .
Cl2 O7A 1.449(9) .
Cl2 O7A 1.449(9) 7_565
Cl2 O6P 1.491(9) .
Cl2 O6A 1.494(10) .
Cl3 O10A 1.342(10) .
Cl3 O10P 1.386(5) .
Cl3 O11A 1.394(12) .
Cl3 O9P 1.412(4) .
Cl3 O12P 1.416(6) .
Cl3 O11P 1.488(6) .
Cl3 O12A 1.564(12) .

loop_
_geom_torsion_atom_site_label_1
_geom_torsion_atom_site_label_2
_geom_torsion_atom_site_label_3
_geom_torsion_atom_site_label_4
_geom_torsion
_geom_torsion_site_symmetry_3
_geom_torsion_site_symmetry_4
Cu1 N5 N6 Cu2 -4.7(5) . .
Cu1 N7 N8 Cu2 -6.2(6) . .
Cu3 N11 N11 Cu3 0.000(1) 7_565 7_565
Cu3 N12 N12 Cu3 0.0 7_565 7_565
Cu2 N6 N5 Cu1 -4.7(5) . .
Cu2 N8 N7 Cu1 -6.2(6) . .
